data_4501924
loop_
_publ_author_name
'Bosch, Eric'

_publ_section_title
;
 Role of sp-C&#x2212;H---N Hydrogen Bonding in Crystal Engineering
;
_journal_issue 8
_journal_name_full 'Crystal Growth &amp; Design'
_journal_page_first 3808
_journal_paper_doi 10.1021/cg100707y
_journal_volume 10
_journal_year 2010
_chemical_formula_moiety 'C14 H14, C4 H4 N2'
_chemical_formula_sum 'C18 H18 N2'
_chemical_formula_weight 262.34
_chemical_name_common 'pyrazine, 1,4-diethynyl-2,3,5,6-tetramethylbenzene complex'
_chemical_name_systematic
; 
 ? 
;
_space_group_crystal_system triclinic
_space_group_IT_number 2
_space_group_name_Hall '-P 1'
_space_group_name_H-M_alt 'P -1'
_symmetry_space_group_name_Hall '-P 1'
_symmetry_space_group_name_H-M 'P -1'
_atom_sites_solution_hydrogens geom
_atom_sites_solution_primary direct
_atom_sites_solution_secondary difmap
_audit_creation_method SHELXL-97
_cell_angle_alpha 101.271(3)
_cell_angle_beta 99.198(3)
_cell_angle_gamma 90.762(3)
_cell_formula_units_Z 1
_cell_length_a 6.1713(13)
_cell_length_b 6.2673(14)
_cell_length_c 9.912(2)
_cell_measurement_reflns_used 195
_cell_measurement_temperature 200(2)
_cell_measurement_theta_max 24.6985
_cell_measurement_theta_min 3.3259
_cell_volume 370.75(14)
_computing_cell_refinement 'APEX2 v2009.11-0 (Bruker AXS)'
_computing_data_reduction 'SAINT V7.60A (Bruker AXS, 2008)'
_computing_structure_refinement 'SHELXL-97 (Sheldrick, 1997)'
_computing_structure_solution 'SHELXS-97 (Sheldrick, 1990)'
_diffrn_ambient_temperature 200(2)
_diffrn_detector_area_resol_mean 8.3660
_diffrn_measured_fraction_theta_full 0.992
_diffrn_measured_fraction_theta_max 0.992
_diffrn_measurement_device_type 'CCD area detector'
_diffrn_measurement_method 'phi and omega scans'
_diffrn_radiation_monochromator graphite
_diffrn_radiation_source 'fine-focus sealed tube'
_diffrn_radiation_type MoK\a
_diffrn_radiation_wavelength 0.71073
_diffrn_reflns_av_R_equivalents 0.0198
_diffrn_reflns_av_sigmaI/netI 0.0218
_diffrn_reflns_limit_h_max 7
_diffrn_reflns_limit_h_min -7
_diffrn_reflns_limit_k_max 7
_diffrn_reflns_limit_k_min -7
_diffrn_reflns_limit_l_max 11
_diffrn_reflns_limit_l_min -11
_diffrn_reflns_number 3671
_diffrn_reflns_theta_full 25.00
_diffrn_reflns_theta_max 25.00
_diffrn_reflns_theta_min 2.12
_exptl_absorpt_coefficient_mu 0.069
_exptl_absorpt_correction_T_max 0.98
_exptl_absorpt_correction_T_min 0.86
_exptl_absorpt_correction_type multi-scan
_exptl_absorpt_process_details 'SADABS V2008/1 (Bruker AXS)'
_exptl_crystal_colour 'clear colourless'
_exptl_crystal_density_diffrn 1.175
_exptl_crystal_density_method 'not measured'
_exptl_crystal_description 'irregular block'
_exptl_crystal_F_000 140
_exptl_crystal_size_max 0.40
_exptl_crystal_size_mid 0.40
_exptl_crystal_size_min 0.30
_refine_diff_density_max 0.161
_refine_diff_density_min -0.161
_refine_diff_density_rms 0.039
_refine_ls_extinction_method none
_refine_ls_goodness_of_fit_ref 1.044
_refine_ls_hydrogen_treatment constr
_refine_ls_matrix_type full
_refine_ls_number_parameters 93
_refine_ls_number_reflns 1305
_refine_ls_number_restraints 0
_refine_ls_restrained_S_all 1.044
_refine_ls_R_factor_all 0.0523
_refine_ls_R_factor_gt 0.0456
_refine_ls_shift/su_max 0.000
_refine_ls_shift/su_mean 0.000
_refine_ls_structure_factor_coef Fsqd
_refine_ls_weighting_details 'calc w=1/[\s^2^(Fo^2^)+(0.0601P)^2^+0.1631P] where P=(Fo^2^+2Fc^2^)/3'
_refine_ls_weighting_scheme calc
_refine_ls_wR_factor_gt 0.1234
_refine_ls_wR_factor_ref 0.1300
_reflns_number_gt 1117
_reflns_number_total 1305
_reflns_threshold_expression >2sigma(I)
_cod_data_source_file cg100707y_si_001.cif
_cod_data_source_block Com6
_cod_original_cell_volume 370.76(14)
_cod_database_code 4501924

loop_
_symmetry_equiv_pos_as_xyz
'x, y, z'
'-x, -y, -z'

loop_
_atom_site_label
_atom_site_type_symbol
_atom_site_fract_x
_atom_site_fract_y
_atom_site_fract_z
_atom_site_U_iso_or_equiv
_atom_site_adp_type
_atom_site_occupancy
_atom_site_symmetry_multiplicity
_atom_site_calc_flag
_atom_site_refinement_flags
N1 N 0.3838(3) 0.6838(3) 0.48025(18) 0.0549(5) Uani 1 1 d .
C2 C 0.4124(4) 0.3019(4) 0.4515(2) 0.0510(5) Uani 1 1 d .
H2 H 0.3426 0.1619 0.4150 0.061 Uiso 1 1 calc R
C1 C 0.2984(3) 0.4826(4) 0.4317(2) 0.0535(6) Uani 1 1 d .
H1 H 0.1527 0.4631 0.3813 0.064 Uiso 1 1 calc R
C3 C 0.3437(3) 0.5955(3) 0.8464(2) 0.0397(5) Uani 1 1 d .
H3A H 0.3066 0.7231 0.8053 0.059 Uiso 1 1 calc R
H3B H 0.3549 0.4696 0.7721 0.059 Uiso 1 1 calc R
H3C H 0.4846 0.6250 0.9098 0.059 Uiso 1 1 calc R
C4 C 0.1670(3) 0.5478(3) 0.92642(17) 0.0304(4) Uani 1 1 d .
C5 C 0.0418(3) 0.3495(3) 0.88634(16) 0.0294(4) Uani 1 1 d .
C6 C -0.1243(3) 0.3007(3) 0.95870(17) 0.0305(4) Uani 1 1 d .
C7 C -0.2566(3) 0.0879(3) 0.9118(2) 0.0413(5) Uani 1 1 d .
H7A H -0.2726 0.0258 0.9933 0.062 Uiso 1 1 calc R
H7B H -0.1811 -0.0136 0.8486 0.062 Uiso 1 1 calc R
H7C H -0.4023 0.1132 0.8632 0.062 Uiso 1 1 calc R
C8 C 0.0894(3) 0.1916(3) 0.76933(18) 0.0341(4) Uani 1 1 d .
C9 C 0.1338(3) 0.0615(3) 0.6748(2) 0.0426(5) Uani 1 1 d .
H9 H 0.1694 -0.0427 0.5991 0.051 Uiso 1 1 calc R

loop_
_atom_site_aniso_label
_atom_site_aniso_U_11
_atom_site_aniso_U_22
_atom_site_aniso_U_33
_atom_site_aniso_U_23
_atom_site_aniso_U_13
_atom_site_aniso_U_12
N1 0.0636(12) 0.0528(11) 0.0472(10) 0.0055(8) 0.0101(9) 0.0173(9)
C2 0.0617(13) 0.0500(12) 0.0390(11) 0.0000(9) 0.0132(10) -0.0012(10)
C1 0.0441(12) 0.0703(15) 0.0429(11) 0.0052(10) 0.0049(9) 0.0064(10)
C3 0.0401(10) 0.0397(10) 0.0427(10) 0.0105(8) 0.0148(8) 0.0001(8)
C4 0.0278(8) 0.0327(9) 0.0324(9) 0.0110(7) 0.0041(7) 0.0033(7)
C5 0.0295(9) 0.0296(8) 0.0288(8) 0.0073(7) 0.0019(7) 0.0046(7)
C6 0.0293(8) 0.0293(8) 0.0325(9) 0.0085(7) 0.0015(7) 0.0013(6)
C7 0.0392(10) 0.0362(10) 0.0472(11) 0.0044(8) 0.0089(8) -0.0049(8)
C8 0.0331(9) 0.0347(9) 0.0352(9) 0.0101(8) 0.0042(7) 0.0033(7)
C9 0.0496(11) 0.0399(10) 0.0380(10) 0.0038(8) 0.0112(8) 0.0082(8)

loop_
_atom_type_symbol
_atom_type_description
_atom_type_scat_dispersion_real
_atom_type_scat_dispersion_imag
_atom_type_scat_source
C C 0.0033 0.0016 'International Tables Vol C Tables 4.2.6.8 and 6.1.1.4'
H H 0.0000 0.0000 'International Tables Vol C Tables 4.2.6.8 and 6.1.1.4'
N N 0.0061 0.0033 'International Tables Vol C Tables 4.2.6.8 and 6.1.1.4'

loop_
_geom_angle_atom_site_label_1
_geom_angle_atom_site_label_2
_geom_angle_atom_site_label_3
_geom_angle
_geom_angle_site_symmetry_1
C2 N1 C1 115.31(18) 2_666
N1 C2 C1 122.2(2) 2_666
N1 C1 C2 122.5(2) .
C6 C4 C5 118.90(15) 2_567
C6 C4 C3 120.60(15) 2_567
C5 C4 C3 120.50(15) .
C6 C5 C4 121.77(15) .
C6 C5 C8 119.51(14) .
C4 C5 C8 118.71(14) .
C4 C6 C5 119.33(15) 2_567
C4 C6 C7 120.37(15) 2_567
C5 C6 C7 120.30(15) .
C9 C8 C5 178.33(18) .

loop_
_geom_bond_atom_site_label_1
_geom_bond_atom_site_label_2
_geom_bond_distance
_geom_bond_site_symmetry_2
N1 C2 1.322(3) 2_666
N1 C1 1.328(3) .
C2 N1 1.322(3) 2_666
C2 C1 1.371(3) .
C3 C4 1.506(2) .
C4 C6 1.396(2) 2_567
C4 C5 1.408(2) .
C5 C6 1.404(2) .
C5 C8 1.442(2) .
C6 C4 1.396(2) 2_567
C6 C7 1.506(2) .
C8 C9 1.187(2) .
